data_4347159
loop_
_publ_author_name
'G\'omez, Manuel'
'Hern\'andez-Prieto, Cristina'
'Mart\'in, Avelino'
'Mena, Miguel'
'Santamar\'ia, Cristina'

_publ_section_title
;
 Systematic Approach for the Construction of Niobium and Tantalum Sulfide
 Clusters.
;
_journal_issue 8
_journal_name_full 'Inorganic chemistry'
_journal_page_first 3815
_journal_page_last 3821
_journal_paper_doi 10.1021/acs.inorgchem.5b02816
_journal_volume 55
_journal_year 2016
_chemical_formula_moiety 'C18 H19 Cl3 N3 Ta1, C7 H8'
_chemical_formula_sum 'C25 H27 Cl3 N3 Ta'
_chemical_formula_weight 656.79
_space_group_IT_number 14
_space_group_name_Hall '-P 2yn'
_space_group_name_H-M_alt 'P 1 21/n 1'
_symmetry_cell_setting monoclinic
_symmetry_Int_Tables_number 14
_symmetry_space_group_name_Hall '-P 2yn'
_symmetry_space_group_name_H-M 'P 1 21/n 1'
_atom_sites_solution_hydrogens geom
_atom_sites_solution_primary direct
_atom_sites_solution_secondary difmap
_audit_conform_dict_location ftp://ftp.iucr.org/pub/cif_core.dic
_audit_conform_dict_name cif_core.dic
_audit_conform_dict_version 2.4.3
_audit_creation_date 2015-09-01T14:46:03-00:00
_audit_creation_method 'WinGX routine CIF_UPDATE'
_cell_angle_alpha 90
_cell_angle_beta 93.721(6)
_cell_angle_gamma 90
_cell_formula_units_Z 4
_cell_length_a 8.6049(5)
_cell_length_b 16.4121(10)
_cell_length_c 18.7144(14)
_cell_measurement_reflns_used 138
_cell_measurement_temperature 200(2)
_cell_measurement_theta_max 20
_cell_measurement_theta_min 3
_cell_measurement_wavelength 0.71073
_cell_volume 2637.4(3)
_computing_cell_refinement 'Dirax/lsq (Duisenberg & Schreurs, 1989-2000)'
_computing_data_collection 'Collect (Bruker AXS BV, 1997-2004)'
_computing_data_reduction 'EvalCCD (Duisenberg & Schreurs 1990-2000)'
_computing_molecular_graphics 'DIAMOND (Brandenburg, 2006)'
_computing_publication_material 'WinGX publication routines (Farrugia, 2012)'
_computing_structure_refinement 'SHELXL-2014/7 (Sheldrick, 2014)'
_computing_structure_solution 'SHELXS-2013/1 (Sheldrick, 2008)'
_diffrn_ambient_temperature 200(2)
_diffrn_detector 'CCD plate'
_diffrn_detector_area_resol_mean 9
_diffrn_measured_fraction_theta_full 0.998
_diffrn_measured_fraction_theta_max 0.998
_diffrn_measurement_device '95mm CCD camera on \k-goniostat'
_diffrn_measurement_device_type KappaCCD
_diffrn_measurement_method 'CCD rotation images, thick slices'
_diffrn_orient_matrix_UB_11 0.01
_diffrn_orient_matrix_UB_12 0
_diffrn_orient_matrix_UB_13 0
_diffrn_orient_matrix_UB_21 0
_diffrn_orient_matrix_UB_22 0.01
_diffrn_orient_matrix_UB_23 0
_diffrn_orient_matrix_UB_31 0
_diffrn_orient_matrix_UB_32 0
_diffrn_orient_matrix_UB_33 0.01
_diffrn_radiation_monochromator 'horizonally mounted graphite crystal'
_diffrn_radiation_probe x-ray
_diffrn_radiation_type MoK\a
_diffrn_radiation_wavelength 0.71073
_diffrn_reflns_av_R_equivalents 0.0936
_diffrn_reflns_av_unetI/netI 0.0475
_diffrn_reflns_Laue_measured_fraction_full 0.998
_diffrn_reflns_Laue_measured_fraction_max 0.998
_diffrn_reflns_limit_h_max 11
_diffrn_reflns_limit_h_min -11
_diffrn_reflns_limit_k_max 21
_diffrn_reflns_limit_k_min -21
_diffrn_reflns_limit_l_max 24
_diffrn_reflns_limit_l_min -23
_diffrn_reflns_number 53233
_diffrn_reflns_point_group_measured_fraction_full 0.998
_diffrn_reflns_point_group_measured_fraction_max 0.998
_diffrn_reflns_reduction_process
;
        Scaled and merged with Sortav
        R.H. Blessing, (1987) Cryst. Rev. 1, 3-58
        R.H. Blessing, (1989) J. Appl. Cryst. 22, 396-397
;
_diffrn_reflns_theta_full 25
_diffrn_reflns_theta_max 27.5
_diffrn_reflns_theta_min 3.305
_diffrn_source 'Enraf Nonius FR590'
_diffrn_standards_number 0
_exptl_absorpt_coefficient_mu 4.489
_exptl_absorpt_correction_T_max 0.545
_exptl_absorpt_correction_T_min 0.406
_exptl_absorpt_correction_type multi-scan
_exptl_absorpt_process_details
;
 R.H. Blessing, Acta Cryst. (1995), A51, 33-38
;
_exptl_crystal_colour orange
_exptl_crystal_density_diffrn 1.654
_exptl_crystal_density_method 'not measured'
_exptl_crystal_description prism
_exptl_crystal_F_000 1288
_exptl_crystal_size_max 0.25
_exptl_crystal_size_mid 0.1
_exptl_crystal_size_min 0.07
_refine_diff_density_max 1.919
_refine_diff_density_min -0.717
_refine_diff_density_rms 0.128
_refine_ls_extinction_method none
_refine_ls_goodness_of_fit_ref 1.12
_refine_ls_hydrogen_treatment constr
_refine_ls_matrix_type full
_refine_ls_number_constraints 0
_refine_ls_number_parameters 273
_refine_ls_number_reflns 6046
_refine_ls_number_restraints 39
_refine_ls_restrained_S_all 1.12
_refine_ls_R_factor_all 0.082
_refine_ls_R_factor_gt 0.0465
_refine_ls_shift/su_max 0.001
_refine_ls_shift/su_mean 0
_refine_ls_structure_factor_coef Fsqd
_refine_ls_weighting_details 'w=1/[\s^2^(Fo^2^)+(0.0139P)^2^+10.7089P] where P=(Fo^2^+2Fc^2^)/3'
_refine_ls_weighting_scheme calc
_refine_ls_wR_factor_gt 0.0734
_refine_ls_wR_factor_ref 0.0843
_reflns_Friedel_coverage 0
_reflns_number_gt 4382
_reflns_number_total 6046
_reflns_threshold_expression 'I > 2\s(I)'
_cod_data_source_file ic5b02816_si_001.cif
_cod_data_source_block 4
_cod_original_sg_symbol_H-M 'P 21/n'
_cod_database_code 4347159

loop_
_symmetry_equiv_pos_as_xyz
'x, y, z'
'-x+1/2, y+1/2, -z+1/2'
'-x, -y, -z'
'x-1/2, -y-1/2, z-1/2'

loop_
_atom_site_label
_atom_site_type_symbol
_atom_site_fract_x
_atom_site_fract_y
_atom_site_fract_z
_atom_site_U_iso_or_equiv
_atom_site_adp_type
_atom_site_occupancy
_atom_site_site_symmetry_order
_atom_site_calc_flag
_atom_site_refinement_flags_posn
_atom_site_refinement_flags_adp
_atom_site_refinement_flags_occupancy
_atom_site_disorder_assembly
_atom_site_disorder_group
C11 C 0.6095(7) 0.0744(6) 0.6910(4) 0.070(2) Uani 1 1 d . U . . .
C12 C 0.5417(8) 0.1494(8) 0.7000(5) 0.090(3) Uani 1 1 d . U . . .
C13 C 0.4113(11) 0.1695(10) 0.6550(6) 0.138(5) Uani 1 1 d . U . . .
H13 H 0.3636 0.2213 0.6592 0.165 Uiso 1 1 calc R U . . .
C14 C 0.3518(12) 0.1154(13) 0.6049(7) 0.164(7) Uani 1 1 d . U . . .
H14 H 0.2615 0.1295 0.5757 0.196 Uiso 1 1 calc R U . . .
C15 C 0.4192(11) 0.0426(11) 0.5965(5) 0.147(6) Uani 1 1 d . U . . .
H15 H 0.3767 0.0073 0.56 0.176 Uiso 1 1 calc R U . . .
C16 C 0.5503(9) 0.0162(9) 0.6394(4) 0.101(4) Uani 1 1 d . U . . .
C17 C 0.5995(10) 0.2062(6) 0.7578(6) 0.099(3) Uani 1 1 d . . . . .
H17A H 0.6995 0.2294 0.7458 0.149 Uiso 1 1 calc R U . . .
H17B H 0.6132 0.1765 0.8032 0.149 Uiso 1 1 calc R U . . .
H17C H 0.5238 0.2503 0.7624 0.149 Uiso 1 1 calc R U . . .
C18 C 0.6213(13) -0.0635(8) 0.6330(6) 0.126(5) Uani 1 1 d . . . . .
H18A H 0.7276 -0.0571 0.6179 0.19 Uiso 1 1 calc R U . . .
H18B H 0.56 -0.0958 0.5973 0.19 Uiso 1 1 calc R U . . .
H18C H 0.6243 -0.0913 0.6794 0.19 Uiso 1 1 calc R U . . .
C21 C 0.9889(7) 0.1844(4) 0.6953(3) 0.0475(15) Uani 1 1 d . . . . .
H21 H 0.9318 0.1531 0.6599 0.057 Uiso 1 1 calc R U . . .
C22 C 1.0344(8) 0.2611(4) 0.6777(4) 0.064(2) Uani 1 1 d . . . . .
H22 H 1.0077 0.2832 0.6316 0.077 Uiso 1 1 calc R U . . .
C23 C 1.1196(9) 0.3055(4) 0.7283(4) 0.070(2) Uani 1 1 d . . . . .
H23 H 1.1524 0.3592 0.7177 0.085 Uiso 1 1 calc R U . . .
C24 C 1.1575(8) 0.2723(4) 0.7945(4) 0.0608(19) Uani 1 1 d . . . . .
H24 H 1.2191 0.3018 0.8297 0.073 Uiso 1 1 calc R U . . .
C25 C 1.1046(7) 0.1961(4) 0.8084(3) 0.0438(14) Uani 1 1 d . . . . .
H25 H 1.1284 0.1738 0.8547 0.053 Uiso 1 1 calc R U . . .
C31 C 1.1833(7) -0.0342(4) 0.9080(3) 0.0436(14) Uani 1 1 d . . . . .
H31 H 1.0912 -0.0472 0.9309 0.052 Uiso 1 1 calc R U . . .
C32 C 1.3231(7) -0.0567(4) 0.9406(3) 0.0474(15) Uani 1 1 d . . . . .
H32 H 1.327 -0.0866 0.9842 0.057 Uiso 1 1 calc R U . . .
C33 C 1.4590(6) -0.0353(4) 0.9097(3) 0.0426(14) Uani 1 1 d . . . . .
H33 H 1.5579 -0.0498 0.9316 0.051 Uiso 1 1 calc R U . . .
C34 C 1.4467(6) 0.0074(3) 0.8464(3) 0.0399(14) Uani 1 1 d . . . . .
H34 H 1.5377 0.0238 0.8242 0.048 Uiso 1 1 calc R U . . .
C35 C 1.3029(6) 0.0259(3) 0.8157(3) 0.0349(12) Uani 1 1 d . . . . .
H35 H 1.297 0.0547 0.7716 0.042 Uiso 1 1 calc R U . . .
Cl2 Cl 1.05196(18) -0.02413(12) 0.68803(9) 0.0584(4) Uani 1 1 d . . . . .
Cl3 Cl 0.8464(2) -0.10137(11) 0.82899(11) 0.0684(5) Uani 1 1 d . . . . .
Cl4 Cl 0.86473(17) 0.08983(11) 0.89625(8) 0.0510(4) Uani 1 1 d . . . . .
N1 N 0.7413(5) 0.0516(3) 0.7342(3) 0.0511(14) Uani 1 1 d . . . . .
N2 N 1.0205(5) 0.1507(3) 0.7602(2) 0.0367(11) Uani 1 1 d . . . . .
N3 N 1.1692(5) 0.0055(3) 0.8446(2) 0.0368(11) Uani 1 1 d . . . . .
Ta1 Ta 0.91578(3) 0.02701(2) 0.78454(2) 0.03893(8) Uani 1 1 d . . . . .
C1 C 0.879(2) 0.1537(5) 0.4938(10) 0.078(3) Uani 0.508(16) 1 d G . P A 1
C2 C 0.7412(17) 0.1850(9) 0.5178(9) 0.078(3) Uani 0.508(16) 1 d G . P A 1
H2 H 0.6705 0.1501 0.54 0.093 Uiso 0.508(16) 1 calc R U P A 1
C3 C 0.7071(15) 0.2674(10) 0.5094(8) 0.078(3) Uani 0.508(16) 1 d G . P A 1
H3 H 0.6132 0.2887 0.5258 0.093 Uiso 0.508(16) 1 calc R U P A 1
C4 C 0.810(2) 0.3185(5) 0.4770(9) 0.078(3) Uani 0.508(16) 1 d G . P A 1
H4 H 0.7872 0.3748 0.4713 0.093 Uiso 0.508(16) 1 calc R U P A 1
C5 C 0.9479(18) 0.2872(8) 0.4530(9) 0.078(3) Uani 0.508(16) 1 d G . P A 1
H5 H 1.0185 0.3221 0.4309 0.093 Uiso 0.508(16) 1 calc R U P A 1
C6 C 0.9819(15) 0.2048(9) 0.4614(9) 0.078(3) Uani 0.508(16) 1 d G . P A 1
H6 H 1.0759 0.1835 0.445 0.093 Uiso 0.508(16) 1 calc R U P A 1
C7 C 0.944(3) 0.0729(12) 0.5028(10) 0.119(9) Uani 0.508(16) 1 d . . P A 1
H7A H 1.0509 0.077 0.5245 0.178 Uiso 0.508(16) 1 calc R U P A 1
H7B H 0.9458 0.0462 0.4561 0.178 Uiso 0.508(16) 1 calc R U P A 1
H7C H 0.8808 0.0408 0.5341 0.178 Uiso 0.508(16) 1 calc R U P A 1
C1' C 0.9765(13) 0.2255(9) 0.4620(8) 0.069(3) Uani 0.492(16) 1 d G . P A 2
C2' C 0.9075(17) 0.1577(5) 0.4913(9) 0.069(3) Uani 0.492(16) 1 d G . P A 2
H2' H 0.958 0.1063 0.4909 0.083 Uiso 0.492(16) 1 calc R U P A 2
C3' C 0.7644(17) 0.1652(7) 0.5212(8) 0.069(3) Uani 0.492(16) 1 d G . P A 2
H3' H 0.7172 0.1189 0.5412 0.083 Uiso 0.492(16) 1 calc R U P A 2
C4' C 0.6904(12) 0.2405(10) 0.5217(8) 0.069(3) Uani 0.492(16) 1 d G . P A 2
H4' H 0.5926 0.2456 0.5421 0.083 Uiso 0.492(16) 1 calc R U P A 2
C5' C 0.7595(18) 0.3082(6) 0.4925(8) 0.069(3) Uani 0.492(16) 1 d G . P A 2
H5' H 0.7089 0.3597 0.4929 0.083 Uiso 0.492(16) 1 calc R U P A 2
C6' C 0.9025(19) 0.3007(6) 0.4626(8) 0.069(3) Uani 0.492(16) 1 d G . P A 2
H6' H 0.9497 0.347 0.4426 0.083 Uiso 0.492(16) 1 calc R U P A 2
C7' C 1.119(3) 0.2091(13) 0.4326(12) 0.117(9) Uani 0.492(16) 1 d . . P A 2
H7'1 H 1.1344 0.2477 0.3938 0.175 Uiso 0.492(16) 1 calc R U P A 2
H7'2 H 1.1174 0.1534 0.4135 0.175 Uiso 0.492(16) 1 calc R U P A 2
H7'3 H 1.2036 0.2145 0.4697 0.175 Uiso 0.492(16) 1 calc R U P A 2

loop_
_atom_site_aniso_label
_atom_site_aniso_U_11
_atom_site_aniso_U_22
_atom_site_aniso_U_33
_atom_site_aniso_U_23
_atom_site_aniso_U_13
_atom_site_aniso_U_12
C11 0.029(3) 0.131(7) 0.051(4) 0.033(5) 0.004(3) -0.015(4)
C12 0.036(4) 0.165(9) 0.070(6) 0.065(6) 0.014(4) 0.020(5)
C13 0.056(6) 0.266(15) 0.093(8) 0.088(9) 0.011(5) 0.044(8)
C14 0.045(6) 0.36(2) 0.081(8) 0.070(11) -0.007(6) 0.008(9)
C15 0.051(6) 0.336(19) 0.052(5) 0.014(9) -0.008(5) -0.047(9)
C16 0.047(4) 0.208(11) 0.049(5) 0.017(7) 0.001(4) -0.054(6)
C17 0.069(6) 0.114(8) 0.118(8) 0.053(7) 0.024(6) 0.041(6)
C18 0.114(9) 0.177(12) 0.087(7) -0.035(8) -0.002(7) -0.087(9)
C21 0.040(3) 0.060(4) 0.042(4) 0.006(3) -0.003(3) -0.003(3)
C22 0.059(4) 0.062(5) 0.070(5) 0.031(4) -0.009(4) -0.009(4)
C23 0.072(5) 0.045(4) 0.093(6) 0.026(4) -0.005(5) -0.005(4)
C24 0.062(4) 0.037(4) 0.081(5) -0.003(4) -0.010(4) -0.006(3)
C25 0.043(3) 0.045(4) 0.043(3) 0.004(3) -0.006(3) 0.008(3)
C31 0.038(3) 0.054(4) 0.040(3) 0.005(3) 0.013(2) 0.006(3)
C32 0.048(4) 0.054(4) 0.040(3) 0.008(3) 0.005(3) 0.005(3)
C33 0.035(3) 0.051(4) 0.042(3) -0.003(3) -0.002(2) 0.006(3)
C34 0.030(3) 0.047(3) 0.042(3) -0.001(3) 0.005(2) -0.001(2)
C35 0.033(3) 0.036(3) 0.036(3) 0.005(3) 0.005(2) -0.004(3)
Cl2 0.0502(9) 0.0759(11) 0.0499(9) -0.0190(9) 0.0100(7) -0.0088(9)
Cl3 0.0576(10) 0.0502(10) 0.0978(14) 0.0153(10) 0.0085(10) -0.0162(8)
Cl4 0.0452(8) 0.0697(10) 0.0394(8) 0.0042(7) 0.0117(7) 0.0112(8)
N1 0.030(2) 0.074(4) 0.050(3) 0.010(3) 0.004(2) -0.012(2)
N2 0.031(2) 0.040(3) 0.039(3) 0.008(2) 0.000(2) 0.000(2)
N3 0.033(2) 0.041(3) 0.037(3) 0.005(2) 0.006(2) 0.003(2)
Ta1 0.03006(12) 0.04638(14) 0.04074(14) 0.00308(13) 0.00529(9) -0.00488(12)
C1 0.111(7) 0.058(5) 0.060(6) 0.004(4) -0.016(5) -0.013(4)
C2 0.111(7) 0.058(5) 0.060(6) 0.004(4) -0.016(5) -0.013(4)
C3 0.111(7) 0.058(5) 0.060(6) 0.004(4) -0.016(5) -0.013(4)
C4 0.111(7) 0.058(5) 0.060(6) 0.004(4) -0.016(5) -0.013(4)
C5 0.111(7) 0.058(5) 0.060(6) 0.004(4) -0.016(5) -0.013(4)
C6 0.111(7) 0.058(5) 0.060(6) 0.004(4) -0.016(5) -0.013(4)
C7 0.18(2) 0.100(15) 0.073(13) 0.020(11) -0.043(13) -0.021(15)
C1' 0.100(6) 0.054(4) 0.050(5) 0.004(3) -0.020(4) -0.017(4)
C2' 0.100(6) 0.054(4) 0.050(5) 0.004(3) -0.020(4) -0.017(4)
C3' 0.100(6) 0.054(4) 0.050(5) 0.004(3) -0.020(4) -0.017(4)
C4' 0.100(6) 0.054(4) 0.050(5) 0.004(3) -0.020(4) -0.017(4)
C5' 0.100(6) 0.054(4) 0.050(5) 0.004(3) -0.020(4) -0.017(4)
C6' 0.100(6) 0.054(4) 0.050(5) 0.004(3) -0.020(4) -0.017(4)
C7' 0.127(19) 0.117(18) 0.102(17) 0.014(14) -0.019(14) -0.031(15)

loop_
_atom_type_symbol
_atom_type_description
_atom_type_scat_dispersion_real
_atom_type_scat_dispersion_imag
_atom_type_scat_source
C C 0.0033 0.0016 'International Tables Vol C Tables 4.2.6.8 and 6.1.1.4'
H H 0 0 'International Tables Vol C Tables 4.2.6.8 and 6.1.1.4'
Cl Cl 0.1484 0.1585 'International Tables Vol C Tables 4.2.6.8 and 6.1.1.4'
N N 0.0061 0.0033 'International Tables Vol C Tables 4.2.6.8 and 6.1.1.4'
Ta Ta -0.7052 6.5227 'International Tables Vol C Tables 4.2.6.8 and 6.1.1.4'

loop_
_exptl_crystal_face_index_h
_exptl_crystal_face_index_k
_exptl_crystal_face_index_l
_exptl_crystal_face_perp_dist
0 3 -1 0.056
1 -11 4 0.04
-7 1 5 0.211
8 -1 -7 0.164
0 2 3 0.068
0 -6 -7 0.013

loop_
_geom_angle_atom_site_label_1
_geom_angle_atom_site_label_2
_geom_angle_atom_site_label_3
_geom_angle
C12 C11 N1 120.1(8)
C12 C11 C16 123.0(8)
N1 C11 C16 116.9(9)
C11 C12 C13 117.8(12)
C11 C12 C17 121.6(7)
C13 C12 C17 120.5(11)
C14 C13 C12 120.7(14)
C14 C13 H13 119.6
C12 C13 H13 119.6
C15 C14 C13 121.0(11)
C15 C14 H14 119.5
C13 C14 H14 119.5
C14 C15 C16 122.8(14)
C14 C15 H15 118.6
C16 C15 H15 118.6
C15 C16 C11 114.6(13)
C15 C16 C18 123.7(12)
C11 C16 C18 121.6(8)
C12 C17 H17A 109.5
C12 C17 H17B 109.5
H17A C17 H17B 109.5
C12 C17 H17C 109.5
H17A C17 H17C 109.5
H17B C17 H17C 109.5
C16 C18 H18A 109.5
C16 C18 H18B 109.5
H18A C18 H18B 109.5
C16 C18 H18C 109.5
H18A C18 H18C 109.5
H18B C18 H18C 109.5
N2 C21 C22 123.5(6)
N2 C21 H21 118.3
C22 C21 H21 118.3
C21 C22 C23 118.2(7)
C21 C22 H22 120.9
C23 C22 H22 120.9
C22 C23 C24 119.9(7)
C22 C23 H23 120
C24 C23 H23 120
C25 C24 C23 118.3(7)
C25 C24 H24 120.8
C23 C24 H24 120.8
N2 C25 C24 123.5(6)
N2 C25 H25 118.2
C24 C25 H25 118.2
N3 C31 C32 123.3(5)
N3 C31 H31 118.3
C32 C31 H31 118.3
C31 C32 C33 119.3(6)
C31 C32 H32 120.4
C33 C32 H32 120.4
C34 C33 C32 118.0(5)
C34 C33 H33 121
C32 C33 H33 121
C35 C34 C33 119.6(5)
C35 C34 H34 120.2
C33 C34 H34 120.2
N3 C35 C34 123.5(5)
N3 C35 H35 118.3
C34 C35 H35 118.3
C11 N1 Ta1 175.8(4)
C21 N2 C25 116.5(5)
C21 N2 Ta1 119.1(4)
C25 N2 Ta1 124.2(4)
C35 N3 C31 116.2(5)
C35 N3 Ta1 123.2(3)
C31 N3 Ta1 120.4(4)
N1 Ta1 N2 91.3(2)
N1 Ta1 Cl3 99.58(17)
N2 Ta1 Cl3 168.42(12)
N1 Ta1 Cl2 96.89(17)
N2 Ta1 Cl2 86.64(12)
Cl3 Ta1 Cl2 95.83(7)
N1 Ta1 Cl4 99.73(18)
N2 Ta1 Cl4 83.61(12)
Cl3 Ta1 Cl4 90.67(7)
Cl2 Ta1 Cl4 160.88(6)
N1 Ta1 N3 173.05(19)
N2 Ta1 N3 82.31(15)
Cl3 Ta1 N3 86.97(11)
Cl2 Ta1 N3 80.00(11)
Cl4 Ta1 N3 82.42(11)
C2 C1 C6 120
C2 C1 C7 129.4(15)
C6 C1 C7 110.3(15)
C1 C2 C3 120
C1 C2 H2 120
C3 C2 H2 120
C4 C3 C2 120
C4 C3 H3 120
C2 C3 H3 120
C3 C4 C5 120
C3 C4 H4 120
C5 C4 H4 120
C6 C5 C4 120
C6 C5 H5 120
C4 C5 H5 120
C5 C6 C1 120
C5 C6 H6 120
C1 C6 H6 120
C1 C7 H7A 109.5
C1 C7 H7B 109.5
H7A C7 H7B 109.5
C1 C7 H7C 109.5
H7A C7 H7C 109.5
H7B C7 H7C 109.5
C2' C1' C6' 120
C2' C1' C7' 114.1(14)
C6' C1' C7' 125.9(14)
C1' C2' C3' 120
C1' C2' H2' 120
C3' C2' H2' 120
C4' C3' C2' 120
C4' C3' H3' 120
C2' C3' H3' 120
C5' C4' C3' 120
C5' C4' H4' 120
C3' C4' H4' 120
C4' C5' C6' 120
C4' C5' H5' 120
C6' C5' H5' 120
C5' C6' C1' 120
C5' C6' H6' 120
C1' C6' H6' 120
C1' C7' H7'1 109.5
C1' C7' H7'2 109.5
H7'1 C7' H7'2 109.5
C1' C7' H7'3 109.5
H7'1 C7' H7'3 109.5
H7'2 C7' H7'3 109.5

loop_
_geom_bond_atom_site_label_1
_geom_bond_atom_site_label_2
_geom_bond_distance
C11 C12 1.378(13)
C11 N1 1.400(8)
C11 C16 1.429(13)
C12 C13 1.398(11)
C12 C17 1.488(14)
C13 C14 1.37(2)
C13 H13 0.95
C14 C15 1.34(2)
C14 H14 0.95
C15 C16 1.411(14)
C15 H15 0.95
C16 C18 1.451(15)
C17 H17A 0.98
C17 H17B 0.98
C17 H17C 0.98
C18 H18A 0.98
C18 H18B 0.98
C18 H18C 0.98
C21 N2 1.345(7)
C21 C22 1.366(9)
C21 H21 0.95
C22 C23 1.370(10)
C22 H22 0.95
C23 C24 1.372(10)
C23 H23 0.95
C24 C25 1.362(9)
C24 H24 0.95
C25 N2 1.345(7)
C25 H25 0.95
C31 N3 1.352(7)
C31 C32 1.364(8)
C31 H31 0.95
C32 C33 1.383(8)
C32 H32 0.95
C33 C34 1.375(8)
C33 H33 0.95
C34 C35 1.364(7)
C34 H34 0.95
C35 N3 1.344(6)
C35 H35 0.95
Cl2 Ta1 2.3695(15)
Cl3 Ta1 2.3564(17)
Cl4 Ta1 2.3970(15)
N1 Ta1 1.766(5)
N2 Ta1 2.280(4)
N3 Ta1 2.414(4)
C1 C2 1.39
C1 C6 1.39
C1 C7 1.45(2)
C2 C3 1.39
C2 H2 0.95
C3 C4 1.39
C3 H3 0.95
C4 C5 1.39
C4 H4 0.95
C5 C6 1.39
C5 H5 0.95
C6 H6 0.95
C7 H7A 0.98
C7 H7B 0.98
C7 H7C 0.98
C1' C2' 1.39
C1' C6' 1.39
C1' C7' 1.40(2)
C2' C3' 1.39
C2' H2' 0.95
C3' C4' 1.39
C3' H3' 0.95
C4' C5' 1.39
C4' H4' 0.95
C5' C6' 1.39
C5' H5' 0.95
C6' H6' 0.95
C7' H7'1 0.98
C7' H7'2 0.98
C7' H7'3 0.98

loop_
_geom_torsion_atom_site_label_1
_geom_torsion_atom_site_label_2
_geom_torsion_atom_site_label_3
_geom_torsion_atom_site_label_4
_geom_torsion
N1 C11 C12 C13 179.3(6)
C16 C11 C12 C13 -1.6(9)
N1 C11 C12 C17 -3.5(10)
C16 C11 C12 C17 175.5(7)
C11 C12 C13 C14 1.4(11)
C17 C12 C13 C14 -175.8(10)
C12 C13 C14 C15 -1.7(17)
C13 C14 C15 C16 2(2)
C14 C15 C16 C11 -2.3(15)
C14 C15 C16 C18 177.6(11)
C12 C11 C16 C15 2.0(10)
N1 C11 C16 C15 -179.0(7)
C12 C11 C16 C18 -177.9(8)
N1 C11 C16 C18 1.2(11)
N2 C21 C22 C23 1.4(11)
C21 C22 C23 C24 0.3(12)
C22 C23 C24 C25 -1.8(11)
C23 C24 C25 N2 1.8(10)
N3 C31 C32 C33 2.7(10)
C31 C32 C33 C34 -0.6(9)
C32 C33 C34 C35 -1.2(9)
C33 C34 C35 N3 0.9(9)
C22 C21 N2 C25 -1.5(9)
C22 C21 N2 Ta1 174.0(5)
C24 C25 N2 C21 -0.1(9)
C24 C25 N2 Ta1 -175.3(5)
C34 C35 N3 C31 1.1(8)
C34 C35 N3 Ta1 -173.9(4)
C32 C31 N3 C35 -2.9(9)
C32 C31 N3 Ta1 172.2(5)
C6 C1 C2 C3 0
C7 C1 C2 C3 173.5(18)
C1 C2 C3 C4 0
C2 C3 C4 C5 0
C3 C4 C5 C6 0
C4 C5 C6 C1 0
C2 C1 C6 C5 0
C7 C1 C6 C5 -174.7(15)
C6' C1' C2' C3' 0
C7' C1' C2' C3' -178.8(15)
C1' C2' C3' C4' 0
C2' C3' C4' C5' 0
C3' C4' C5' C6' 0
C4' C5' C6' C1' 0
C2' C1' C6' C5' 0
C7' C1' C6' C5' 178.6(17)
